data_4338066
loop_
_publ_author_name
'Fu, Hong-Ru'
'Kang, Yao'
'Zhang, Jian'

_publ_section_title
;
 Highly Selective Sorption of Small Hydrocarbons and Photocatalytic
 Properties of Three Metal-Organic Frameworks Based on
 Tris(4-(1H-imidazol-1-yl)phenyl)amine Ligand.
;
_journal_issue 8
_journal_name_full 'Inorganic chemistry'
_journal_page_first 4209
_journal_page_last 4214
_journal_paper_doi 10.1021/ic5003226
_journal_volume 53
_journal_year 2014
_chemical_formula_moiety 'C48 H35 N7 O7 Zn2'
_chemical_formula_sum 'C48 H35 N7 O7 Zn2'
_chemical_formula_weight 952.57
_chemical_name_systematic
; 
 ? 
;
_space_group_IT_number 2
_symmetry_cell_setting triclinic
_symmetry_space_group_name_Hall '-P 1'
_symmetry_space_group_name_H-M 'P -1'
_atom_sites_solution_hydrogens geom
_atom_sites_solution_primary direct
_atom_sites_solution_secondary difmap
_audit_creation_method SHELXL-97
_cell_angle_alpha 83.472(4)
_cell_angle_beta 81.241(4)
_cell_angle_gamma 82.823(3)
_cell_formula_units_Z 2
_cell_length_a 8.4804(3)
_cell_length_b 14.1017(6)
_cell_length_c 20.7617(9)
_cell_measurement_reflns_used 4860
_cell_measurement_temperature 293(2)
_cell_measurement_theta_max 29.1212
_cell_measurement_theta_min 2.4398
_cell_volume 2423.30(17)
_computing_cell_refinement 'Bruker FRAMBO'
_computing_data_collection 'Bruker FRAMBO'
_computing_data_reduction 'Bruker SAINT'
_computing_molecular_graphics 'Bruker SHELXTL'
_computing_publication_material 'Bruker SHELXTL'
_computing_structure_refinement 'SHELXL-97 (Sheldrick, 1997)'
_computing_structure_solution 'SHELXS-97 (Sheldrick, 1990)'
_diffrn_ambient_temperature 293(2)
_diffrn_detector_area_resol_mean none
_diffrn_measured_fraction_theta_full 0.999
_diffrn_measured_fraction_theta_max 0.999
_diffrn_measurement_device_type 'multiwire proportional'
_diffrn_measurement_method 'phi and omega scans'
_diffrn_radiation_monochromator graphite
_diffrn_radiation_source 'fine-focus sealed tube'
_diffrn_radiation_type MoK\a
_diffrn_radiation_wavelength 0.71073
_diffrn_reflns_av_R_equivalents 0.0283
_diffrn_reflns_av_sigmaI/netI 0.0512
_diffrn_reflns_limit_h_max 10
_diffrn_reflns_limit_h_min -10
_diffrn_reflns_limit_k_max 16
_diffrn_reflns_limit_k_min -16
_diffrn_reflns_limit_l_max 23
_diffrn_reflns_limit_l_min -24
_diffrn_reflns_number 17416
_diffrn_reflns_theta_full 25.00
_diffrn_reflns_theta_max 25.00
_diffrn_reflns_theta_min 2.44
_diffrn_standards_decay_% none
_diffrn_standards_interval_count none
_diffrn_standards_interval_time none
_diffrn_standards_number none
_exptl_absorpt_coefficient_mu 1.045
_exptl_absorpt_correction_T_max 0.811
_exptl_absorpt_correction_T_min 0.811
_exptl_absorpt_correction_type multi-scan
_exptl_crystal_colour colorless
_exptl_crystal_density_diffrn 1.306
_exptl_crystal_density_method 'not measured'
_exptl_crystal_description block
_exptl_crystal_F_000 976
_exptl_crystal_size_max 0.20
_exptl_crystal_size_mid 0.20
_exptl_crystal_size_min 0.20
_platon_squeeze_details
;
;
_refine_diff_density_max 2.539
_refine_diff_density_min -0.451
_refine_diff_density_rms 0.104
_refine_ls_extinction_method none
_refine_ls_goodness_of_fit_ref 1.111
_refine_ls_hydrogen_treatment constr
_refine_ls_matrix_type full
_refine_ls_number_parameters 577
_refine_ls_number_reflns 8539
_refine_ls_number_restraints 6
_refine_ls_restrained_S_all 1.151
_refine_ls_R_factor_all 0.0820
_refine_ls_R_factor_gt 0.0613
_refine_ls_shift/su_max 0.001
_refine_ls_shift/su_mean 0.000
_refine_ls_structure_factor_coef Fsqd
_refine_ls_weighting_details 'calc w=1/[\s^2^(Fo^2^)+(0.1269P)^2^+0.0000P] where P=(Fo^2^+2Fc^2^)/3'
_refine_ls_weighting_scheme calc
_refine_ls_wR_factor_gt 0.1912
_refine_ls_wR_factor_ref 0.2061
_reflns_number_gt 6266
_reflns_number_total 8545
_reflns_threshold_expression >2sigma(I)
_cod_data_source_file ic5003226_si_002.cif
_cod_data_source_block a
_cod_depositor_comments
;
The following automatic conversions were performed:

'_symmetry_cell_setting' value 'Triclinic' changed to 'triclinic'
according to
/usr/data/users/saulius/automatic-downloads/rss-feeds/ACS/lib/dictionaries/cif_core.dic
dictionary named 'cif_core.dic' version 2.4.2 from 2011-04-26.

Automatic conversion script
Id: cif_fix_values 2281 2013-09-26 08:29:07Z andrius 

 Adding full bibliography for 4338066--4338068.cif.
;
_cod_original_sg_symbol_H-M P-1
_cod_database_code 4338066

loop_
_symmetry_equiv_pos_as_xyz
'x, y, z'
'-x, -y, -z'

loop_
_atom_site_label
_atom_site_type_symbol
_atom_site_fract_x
_atom_site_fract_y
_atom_site_fract_z
_atom_site_U_iso_or_equiv
_atom_site_adp_type
_atom_site_occupancy
_atom_site_symmetry_multiplicity
_atom_site_calc_flag
_atom_site_refinement_flags
Zn1 Zn 0.80240(6) 0.38528(4) 0.08453(2) 0.03272(19) Uani 1 1 d .
Zn2 Zn 0.95977(7) 1.36078(4) 0.27634(3) 0.0426(2) Uani 1 1 d .
N4 N 0.6391(4) 1.4172(3) 0.90455(18) 0.0336(9) Uani 1 1 d .
O1 O 0.8452(4) 0.5111(2) 0.10704(15) 0.0398(8) Uani 1 1 d .
C35 C 0.8722(5) 0.5161(3) 0.1641(2) 0.0323(10) Uani 1 1 d .
O5 O 1.0141(4) 0.3137(2) 0.06294(17) 0.0460(9) Uani 1 1 d .
N5 N 0.3514(4) 0.6861(3) 0.85015(19) 0.0383(9) Uani 1 1 d .
O2 O 0.8600(5) 0.4470(3) 0.20733(17) 0.0533(10) Uani 1 1 d .
O6 O 0.8724(4) 0.2095(3) 0.03131(19) 0.0502(9) Uani 1 1 d .
N3 N 0.7143(4) 1.4304(3) 1.00018(19) 0.0383(9) Uani 1 1 d .
N6 N 0.4512(5) 0.8084(3) 0.7905(2) 0.0446(10) Uani 1 1 d .
N7 N 0.5166(5) 1.1985(3) 0.71210(18) 0.0440(10) Uani 1 1 d .
O3 O 0.9937(6) 1.2406(3) 0.2368(2) 0.0678(12) Uani 1 1 d .
C16 C 0.5393(5) 1.2602(3) 0.7589(2) 0.0352(10) Uani 1 1 d .
O1W O 1.1592(4) 1.4242(3) 0.30197(19) 0.0534(9) Uani 1 1 d U
H40B H 1.1499 1.4475 0.3411 0.064 Uiso 1 1 d R
H40C H 1.2507 1.4274 0.2738 0.064 Uiso 1 1 d R
C25 C 0.5037(6) 1.0993(4) 0.7314(2) 0.0379(11) Uani 1 1 d .
C37 C 1.0000(6) 0.7656(3) 0.1467(2) 0.0408(11) Uani 1 1 d .
H37A H 1.0412 0.8092 0.1132 0.049 Uiso 1 1 calc R
C41 C 0.9151(6) 0.7211(3) 0.2597(2) 0.0379(11) Uani 1 1 d .
H41A H 0.8961 0.7353 0.3030 0.046 Uiso 1 1 calc R
C40 C 0.8876(5) 0.6330(3) 0.2452(2) 0.0355(10) Uani 1 1 d .
H40A H 0.8533 0.5876 0.2789 0.043 Uiso 1 1 calc R
C11 C 0.6520(6) 1.3765(3) 0.9654(2) 0.0378(11) Uani 1 1 d .
H11A H 0.6201 1.3164 0.9812 0.045 Uiso 1 1 calc R
C42 C 1.0017(6) 0.2341(4) 0.0411(2) 0.0386(11) Uani 1 1 d .
C36 C 0.9715(6) 0.7909(3) 0.2106(2) 0.0359(11) Uani 1 1 d .
C15 C 0.6498(6) 1.3256(4) 0.7445(2) 0.0430(12) Uani 1 1 d .
H15A H 0.7058 1.3329 0.7024 0.052 Uiso 1 1 calc R
C38 C 0.9689(5) 0.6776(3) 0.1316(2) 0.0346(10) Uani 1 1 d .
H38A H 0.9874 0.6634 0.0882 0.041 Uiso 1 1 calc R
C39 C 0.9104(5) 0.6101(3) 0.1803(2) 0.0302(10) Uani 1 1 d .
N2 N 0.6390(5) 1.3345(3) 0.44586(19) 0.0461(11) Uani 1 1 d .
C22 C 0.4736(6) 0.9071(4) 0.7685(2) 0.0408(12) Uani 1 1 d .
N1 N 0.7748(6) 1.3645(3) 0.3484(2) 0.0502(11) Uani 1 1 d .
C20 C 0.3517(6) 0.7791(4) 0.8435(2) 0.0433(12) Uani 1 1 d .
H20A H 0.2904 0.8201 0.8721 0.052 Uiso 1 1 calc R
C14 C 0.6794(6) 1.3810(4) 0.7917(2) 0.0415(12) Uani 1 1 d .
H14A H 0.7552 1.4246 0.7818 0.050 Uiso 1 1 calc R
C13 C 0.5942(5) 1.3700(3) 0.8535(2) 0.0358(11) Uani 1 1 d .
C34 C 1.0385(6) 0.9922(4) 0.3045(3) 0.0484(13) Uani 1 1 d .
H34A H 1.0582 0.9999 0.3463 0.058 Uiso 1 1 calc R
C32 C 0.9965(6) 0.8867(3) 0.2267(2) 0.0380(11) Uani 1 1 d .
C9 C 0.4993(7) 1.3517(4) 0.5563(3) 0.0522(14) Uani 1 1 d .
H9A H 0.4499 1.4112 0.5416 0.063 Uiso 1 1 calc R
C30 C 0.9984(7) 1.0589(4) 0.1973(3) 0.0507(13) Uani 1 1 d .
H30A H 0.9918 1.1113 0.1659 0.061 Uiso 1 1 calc R
C18 C 0.4769(5) 1.3090(4) 0.8677(2) 0.0396(11) Uani 1 1 d .
H18A H 0.4167 1.3047 0.9091 0.048 Uiso 1 1 calc R
C7 C 0.5438(6) 1.2303(4) 0.6442(2) 0.0395(11) Uani 1 1 d .
C43 C 1.1518(6) 0.1683(3) 0.0268(2) 0.0377(11) Uani 1 1 d .
C28 C 1.0246(7) 1.1709(4) 0.2794(3) 0.0564(15) Uani 1 1 d .
C24 C 0.5781(6) 1.0518(4) 0.7827(2) 0.0470(13) Uani 1 1 d .
H24A H 0.6389 1.0848 0.8044 0.056 Uiso 1 1 calc R
C31 C 0.9840(7) 0.9673(4) 0.1810(3) 0.0491(13) Uani 1 1 d .
H31A H 0.9657 0.9597 0.1390 0.059 Uiso 1 1 calc R
C46 C 1.4283(6) 0.0358(4) 0.0052(2) 0.0425(12) Uani 1 1 d .
O4 O 1.0506(7) 1.1824(3) 0.3341(2) 0.0835(14) Uani 1 1 d .
C4 C 0.6014(6) 1.2985(4) 0.5132(2) 0.0424(12) Uani 1 1 d .
C6 C 0.6449(6) 1.1765(4) 0.6004(2) 0.0484(13) Uani 1 1 d .
H6A H 0.6946 1.1171 0.6151 0.058 Uiso 1 1 calc R
C17 C 0.4480(6) 1.2540(4) 0.8208(2) 0.0408(11) Uani 1 1 d .
H17A H 0.3680 1.2130 0.8303 0.049 Uiso 1 1 calc R
C45 C 1.4355(6) 0.1242(4) 0.0244(3) 0.0484(13) Uani 1 1 d .
H45A H 1.5348 0.1414 0.0297 0.058 Uiso 1 1 calc R
C33 C 1.0264(6) 0.9016(3) 0.2891(2) 0.0422(12) Uani 1 1 d .
H33A H 1.0382 0.8495 0.3204 0.051 Uiso 1 1 calc R
C12 C 0.7461(6) 1.5120(3) 0.9585(2) 0.0401(11) Uani 1 1 d .
H12A H 0.7905 1.5641 0.9693 0.048 Uiso 1 1 calc R
C29 C 1.0225(6) 1.0721(3) 0.2604(3) 0.0426(12) Uani 1 1 d .
C10 C 0.7026(6) 1.5039(4) 0.9001(3) 0.0465(13) Uani 1 1 d .
H10A H 0.7132 1.5483 0.8634 0.056 Uiso 1 1 calc R
C23 C 0.5630(6) 0.9556(4) 0.8021(3) 0.0475(13) Uani 1 1 d .
H23A H 0.6119 0.9241 0.8369 0.057 Uiso 1 1 calc R
C44 C 1.3001(6) 0.1897(4) 0.0362(3) 0.0477(13) Uani 1 1 d .
H44A H 1.3099 0.2485 0.0507 0.057 Uiso 1 1 calc R
C27 C 0.4008(7) 0.9530(4) 0.7174(3) 0.0520(14) Uani 1 1 d .
H27A H 0.3419 0.9195 0.6952 0.062 Uiso 1 1 calc R
C26 C 0.4147(7) 1.0492(4) 0.6988(3) 0.0489(13) Uani 1 1 d .
H26A H 0.3643 1.0805 0.6643 0.059 Uiso 1 1 calc R
C8 C 0.4691(7) 1.3178(4) 0.6210(2) 0.0493(13) Uani 1 1 d .
H8A H 0.3977 1.3540 0.6497 0.059 Uiso 1 1 calc R
C3 C 0.5398(7) 1.3989(5) 0.4111(3) 0.0601(16) Uani 1 1 d .
H3A H 0.4360 1.4252 0.4254 0.072 Uiso 1 1 calc R
C19 C 0.4596(6) 0.6531(4) 0.7992(3) 0.0514(14) Uani 1 1 d .
H19A H 0.4864 0.5889 0.7917 0.062 Uiso 1 1 calc R
C5 C 0.6735(7) 1.2093(4) 0.5349(3) 0.0534(14) Uani 1 1 d .
H5A H 0.7405 1.1718 0.5057 0.064 Uiso 1 1 calc R
C1 C 0.6275(7) 1.4154(5) 0.3512(3) 0.0584(16) Uani 1 1 d .
H1A H 0.5913 1.4560 0.3167 0.070 Uiso 1 1 calc R
C2 C 0.7754(7) 1.3169(4) 0.4067(2) 0.0513(14) Uani 1 1 d .
H2A H 0.8622 1.2753 0.4190 0.062 Uiso 1 1 calc R
C21 C 0.5198(7) 0.7267(4) 0.7622(3) 0.0618(16) Uani 1 1 d .
H21A H 0.5942 0.7237 0.7244 0.074 Uiso 1 1 calc R
C47 C 1.2776(8) 0.0153(5) -0.0048(5) 0.105(3) Uani 1 1 d .
H47A H 1.2671 -0.0438 -0.0185 0.126 Uiso 1 1 calc R
C48 C 1.1439(8) 0.0815(5) 0.0052(4) 0.088(3) Uani 1 1 d .
H48A H 1.0457 0.0664 -0.0031 0.105 Uiso 1 1 calc R

loop_
_atom_site_aniso_label
_atom_site_aniso_U_11
_atom_site_aniso_U_22
_atom_site_aniso_U_33
_atom_site_aniso_U_23
_atom_site_aniso_U_13
_atom_site_aniso_U_12
Zn1 0.0430(3) 0.0256(3) 0.0305(3) -0.0061(2) -0.0025(2) -0.0075(2)
Zn2 0.0673(4) 0.0284(3) 0.0312(3) -0.0027(2) 0.0000(3) -0.0099(3)
N4 0.038(2) 0.028(2) 0.035(2) -0.0001(17) -0.0062(16) -0.0063(16)
O1 0.065(2) 0.0286(18) 0.0287(18) -0.0071(14) -0.0087(15) -0.0110(15)
C35 0.036(2) 0.029(2) 0.032(3) -0.004(2) -0.0058(19) -0.0021(19)
O5 0.0484(19) 0.0317(19) 0.056(2) -0.0085(17) -0.0033(16) 0.0017(15)
N5 0.045(2) 0.035(2) 0.035(2) -0.0053(18) -0.0006(17) -0.0078(18)
O2 0.084(3) 0.038(2) 0.042(2) 0.0087(18) -0.0160(18) -0.0253(19)
O6 0.047(2) 0.039(2) 0.061(2) -0.0060(18) 0.0021(17) -0.0008(17)
N3 0.042(2) 0.033(2) 0.041(2) -0.0070(18) -0.0052(17) -0.0067(18)
N6 0.053(2) 0.034(2) 0.044(3) -0.0019(19) 0.0057(19) -0.0125(19)
N7 0.074(3) 0.038(2) 0.023(2) 0.0013(18) -0.0043(18) -0.021(2)
O3 0.117(4) 0.030(2) 0.054(3) -0.0058(19) -0.004(2) -0.007(2)
C16 0.046(3) 0.034(3) 0.027(2) 0.002(2) -0.0067(19) -0.012(2)
O1W 0.0463(12) 0.0446(12) 0.0622(12) 0.0003(9) 0.0125(9) -0.0075(9)
C25 0.052(3) 0.035(3) 0.026(2) 0.004(2) 0.000(2) -0.015(2)
C37 0.058(3) 0.032(3) 0.031(3) 0.000(2) 0.002(2) -0.012(2)
C41 0.054(3) 0.036(3) 0.025(2) -0.012(2) 0.000(2) -0.010(2)
C40 0.049(3) 0.032(3) 0.026(2) -0.004(2) -0.0009(19) -0.011(2)
C11 0.049(3) 0.034(3) 0.032(3) -0.002(2) -0.003(2) -0.014(2)
C42 0.047(3) 0.035(3) 0.030(3) 0.003(2) 0.000(2) -0.003(2)
C36 0.049(3) 0.028(2) 0.032(3) -0.003(2) -0.008(2) -0.007(2)
C15 0.055(3) 0.045(3) 0.026(3) 0.003(2) 0.005(2) -0.014(2)
C38 0.045(3) 0.032(3) 0.027(2) -0.006(2) -0.0020(19) -0.009(2)
C39 0.041(2) 0.026(2) 0.024(2) -0.0039(18) -0.0051(18) -0.0036(19)
N2 0.059(3) 0.051(3) 0.026(2) 0.0019(19) -0.0009(18) -0.008(2)
C22 0.044(3) 0.035(3) 0.039(3) 0.000(2) 0.010(2) -0.010(2)
N1 0.072(3) 0.049(3) 0.028(2) 0.003(2) -0.0027(19) -0.011(2)
C20 0.055(3) 0.035(3) 0.037(3) -0.004(2) 0.010(2) -0.013(2)
C14 0.050(3) 0.044(3) 0.030(3) 0.002(2) -0.003(2) -0.014(2)
C13 0.044(3) 0.035(3) 0.029(2) -0.004(2) -0.0074(19) -0.006(2)
C34 0.064(3) 0.044(3) 0.042(3) -0.010(2) -0.017(2) -0.009(3)
C32 0.049(3) 0.026(2) 0.040(3) -0.006(2) -0.006(2) -0.005(2)
C9 0.066(3) 0.043(3) 0.039(3) 0.011(2) -0.001(2) 0.004(3)
C30 0.073(4) 0.031(3) 0.049(3) 0.000(2) -0.011(3) -0.011(3)
C18 0.041(3) 0.054(3) 0.024(2) -0.009(2) -0.0010(19) -0.006(2)
C7 0.056(3) 0.037(3) 0.027(3) -0.002(2) -0.006(2) -0.012(2)
C43 0.045(3) 0.032(3) 0.033(3) -0.003(2) -0.001(2) 0.002(2)
C28 0.074(4) 0.040(3) 0.058(4) -0.016(3) -0.009(3) -0.001(3)
C24 0.057(3) 0.048(3) 0.040(3) 0.001(2) -0.013(2) -0.020(3)
C31 0.081(4) 0.034(3) 0.035(3) -0.006(2) -0.009(2) -0.010(3)
C46 0.048(3) 0.041(3) 0.039(3) -0.010(2) -0.006(2) -0.001(2)
O4 0.136(4) 0.045(3) 0.076(3) -0.027(2) -0.030(3) -0.003(3)
C4 0.056(3) 0.046(3) 0.024(2) 0.006(2) -0.003(2) -0.012(2)
C6 0.065(3) 0.047(3) 0.031(3) 0.003(2) -0.005(2) -0.001(3)
C17 0.044(3) 0.050(3) 0.032(3) -0.005(2) -0.004(2) -0.017(2)
C45 0.048(3) 0.036(3) 0.063(4) -0.008(3) -0.011(2) -0.006(2)
C33 0.061(3) 0.026(2) 0.044(3) -0.003(2) -0.017(2) -0.006(2)
C12 0.046(3) 0.028(3) 0.048(3) -0.002(2) -0.007(2) -0.009(2)
C29 0.054(3) 0.026(3) 0.050(3) -0.004(2) -0.014(2) -0.007(2)
C10 0.063(3) 0.033(3) 0.046(3) 0.003(2) -0.016(2) -0.010(2)
C23 0.061(3) 0.045(3) 0.038(3) 0.006(2) -0.010(2) -0.014(3)
C44 0.053(3) 0.035(3) 0.057(3) -0.008(2) -0.008(2) -0.006(2)
C27 0.067(3) 0.052(3) 0.042(3) -0.002(3) -0.010(3) -0.024(3)
C26 0.069(3) 0.042(3) 0.041(3) 0.001(2) -0.016(2) -0.018(3)
C8 0.065(3) 0.045(3) 0.031(3) -0.004(2) 0.010(2) 0.000(3)
C3 0.061(3) 0.072(4) 0.039(3) 0.011(3) -0.003(3) 0.004(3)
C19 0.064(3) 0.035(3) 0.051(3) -0.004(3) 0.005(3) -0.002(3)
C5 0.065(3) 0.053(4) 0.035(3) -0.001(3) 0.003(2) 0.004(3)
C1 0.066(4) 0.064(4) 0.038(3) 0.010(3) -0.009(3) 0.007(3)
C2 0.065(3) 0.057(4) 0.027(3) 0.001(2) -0.005(2) 0.004(3)
C21 0.071(4) 0.047(3) 0.058(4) -0.004(3) 0.018(3) -0.003(3)
C47 0.054(4) 0.069(5) 0.205(10) -0.087(6) -0.025(5) 0.017(4)
C48 0.046(3) 0.072(5) 0.157(8) -0.057(5) -0.025(4) 0.003(3)

loop_
_atom_type_symbol
_atom_type_description
_atom_type_scat_dispersion_real
_atom_type_scat_dispersion_imag
_atom_type_scat_source
C C 0.0033 0.0016 'International Tables Vol C Tables 4.2.6.8 and 6.1.1.4'
H H 0.0000 0.0000 'International Tables Vol C Tables 4.2.6.8 and 6.1.1.4'
N N 0.0061 0.0033 'International Tables Vol C Tables 4.2.6.8 and 6.1.1.4'
O O 0.0106 0.0060 'International Tables Vol C Tables 4.2.6.8 and 6.1.1.4'
Zn Zn 0.2839 1.4301 'International Tables Vol C Tables 4.2.6.8 and 6.1.1.4'

loop_
_geom_angle_atom_site_label_1
_geom_angle_atom_site_label_2
_geom_angle_atom_site_label_3
_geom_angle
_geom_angle_site_symmetry_1
_geom_angle_site_symmetry_3
O5 Zn1 O1 105.55(14) . .
O5 Zn1 N5 114.59(15) . 2_666
O1 Zn1 N5 116.32(15) . 2_666
O5 Zn1 N3 107.99(15) . 1_544
O1 Zn1 N3 98.21(15) . 1_544
N5 Zn1 N3 112.66(16) 2_666 1_544
O3 Zn2 O2 100.43(17) . 1_565
O3 Zn2 N1 112.3(2) . .
O2 Zn2 N1 99.41(17) 1_565 .
O3 Zn2 O1W 121.04(17) . .
O2 Zn2 O1W 109.68(14) 1_565 .
N1 Zn2 O1W 111.11(16) . .
C11 N4 C10 105.6(4) . .
C11 N4 C13 124.7(4) . .
C10 N4 C13 128.8(4) . .
C35 O1 Zn1 117.5(3) . .
O2 C35 O1 122.1(4) . .
O2 C35 C39 120.5(4) . .
O1 C35 C39 117.4(4) . .
C42 O5 Zn1 111.1(3) . .
C20 N5 C19 105.6(4) . .
C20 N5 Zn1 124.4(3) . 2_666
C19 N5 Zn1 129.5(3) . 2_666
C35 O2 Zn2 147.8(3) . 1_545
C11 N3 C12 105.1(4) . .
C11 N3 Zn1 125.3(3) . 1_566
C12 N3 Zn1 127.3(3) . 1_566
C20 N6 C21 106.2(4) . .
C20 N6 C22 125.1(4) . .
C21 N6 C22 128.7(4) . .
C7 N7 C25 119.0(4) . .
C7 N7 C16 119.4(4) . .
C25 N7 C16 120.0(4) . .
C28 O3 Zn2 110.1(4) . .
C15 C16 C17 119.2(5) . .
C15 C16 N7 121.4(4) . .
C17 C16 N7 119.4(4) . .
Zn2 O1W H40B 119.4 . .
Zn2 O1W H40C 120.6 . .
H40B O1W H40C 120.0 . .
C24 C25 C26 119.2(5) . .
C24 C25 N7 121.0(5) . .
C26 C25 N7 119.8(4) . .
C38 C37 C36 121.8(4) . .
C38 C37 H37A 119.1 . .
C36 C37 H37A 119.1 . .
C40 C41 C36 121.6(4) . .
C40 C41 H41A 119.2 . .
C36 C41 H41A 119.2 . .
C41 C40 C39 120.8(4) . .
C41 C40 H40A 119.6 . .
C39 C40 H40A 119.6 . .
N3 C11 N4 112.8(4) . .
N3 C11 H11A 123.6 . .
N4 C11 H11A 123.6 . .
O6 C42 O5 123.5(4) . .
O6 C42 C43 119.1(5) . .
O5 C42 C43 117.4(4) . .
C37 C36 C41 116.9(4) . .
C37 C36 C32 122.0(4) . .
C41 C36 C32 121.1(4) . .
C16 C15 C14 121.2(4) . .
C16 C15 H15A 119.4 . .
C14 C15 H15A 119.4 . .
C37 C38 C39 120.8(4) . .
C37 C38 H38A 119.6 . .
C39 C38 H38A 119.6 . .
C38 C39 C40 118.1(4) . .
C38 C39 C35 121.0(4) . .
C40 C39 C35 120.9(4) . .
C2 N2 C3 107.3(4) . .
C2 N2 C4 127.2(4) . .
C3 N2 C4 125.3(4) . .
C27 C22 C23 121.0(5) . .
C27 C22 N6 120.0(5) . .
C23 C22 N6 118.9(5) . .
C2 N1 C1 104.6(4) . .
C2 N1 Zn2 124.9(4) . .
C1 N1 Zn2 130.4(4) . .
N5 C20 N6 111.7(4) . .
N5 C20 H20A 124.2 . .
N6 C20 H20A 124.2 . .
C13 C14 C15 118.7(5) . .
C13 C14 H14A 120.7 . .
C15 C14 H14A 120.7 . .
C18 C13 C14 120.9(4) . .
C18 C13 N4 120.1(4) . .
C14 C13 N4 118.8(4) . .
C33 C34 C29 122.6(5) . .
C33 C34 H34A 118.7 . .
C29 C34 H34A 118.7 . .
C33 C32 C31 117.2(4) . .
C33 C32 C36 121.4(4) . .
C31 C32 C36 121.3(4) . .
C4 C9 C8 120.3(5) . .
C4 C9 H9A 119.8 . .
C8 C9 H9A 119.8 . .
C29 C30 C31 120.2(5) . .
C29 C30 H30A 119.9 . .
C31 C30 H30A 119.9 . .
C13 C18 C17 120.2(4) . .
C13 C18 H18A 119.9 . .
C17 C18 H18A 119.9 . .
C6 C7 C8 118.5(4) . .
C6 C7 N7 121.5(4) . .
C8 C7 N7 120.0(4) . .
C48 C43 C44 117.5(5) . .
C48 C43 C42 119.5(5) . .
C44 C43 C42 123.0(5) . .
O4 C28 O3 122.9(5) . .
O4 C28 C29 120.3(5) . .
O3 C28 C29 116.8(5) . .
C25 C24 C23 120.8(5) . .
C25 C24 H24A 119.6 . .
C23 C24 H24A 119.6 . .
C30 C31 C32 121.4(5) . .
C30 C31 H31A 119.3 . .
C32 C31 H31A 119.3 . .
C45 C46 C47 116.4(5) . .
C45 C46 C46 122.7(6) . 2_855
C47 C46 C46 120.9(6) . 2_855
C9 C4 C5 119.8(4) . .
C9 C4 N2 121.0(5) . .
C5 C4 N2 119.2(5) . .
C7 C6 C5 121.0(5) . .
C7 C6 H6A 119.5 . .
C5 C6 H6A 119.5 . .
C18 C17 C16 119.7(5) . .
C18 C17 H17A 120.2 . .
C16 C17 H17A 120.2 . .
C46 C45 C44 122.5(5) . .
C46 C45 H45A 118.8 . .
C44 C45 H45A 118.8 . .
C34 C33 C32 120.6(5) . .
C34 C33 H33A 119.7 . .
C32 C33 H33A 119.7 . .
C10 C12 N3 109.3(4) . .
C10 C12 H12A 125.4 . .
N3 C12 H12A 125.4 . .
C34 C29 C30 118.0(5) . .
C34 C29 C28 121.8(5) . .
C30 C29 C28 120.2(5) . .
C12 C10 N4 107.2(4) . .
C12 C10 H10A 126.4 . .
N4 C10 H10A 126.4 . .
C24 C23 C22 118.8(5) . .
C24 C23 H23A 120.6 . .
C22 C23 H23A 120.6 . .
C43 C44 C45 120.6(5) . .
C43 C44 H44A 119.7 . .
C45 C44 H44A 119.7 . .
C22 C27 C26 120.0(5) . .
C22 C27 H27A 120.0 . .
C26 C27 H27A 120.0 . .
C27 C26 C25 120.3(5) . .
C27 C26 H26A 119.9 . .
C25 C26 H26A 119.9 . .
C9 C8 C7 120.8(5) . .
C9 C8 H8A 119.6 . .
C7 C8 H8A 119.6 . .
C1 C3 N2 104.6(5) . .
C1 C3 H3A 127.7 . .
N2 C3 H3A 127.7 . .
C21 C19 N5 109.7(5) . .
C21 C19 H19A 125.2 . .
N5 C19 H19A 125.2 . .
C6 C5 C4 119.5(5) . .
C6 C5 H5A 120.3 . .
C4 C5 H5A 120.3 . .
N1 C1 C3 110.9(5) . .
N1 C1 H1A 124.5 . .
C3 C1 H1A 124.5 . .
N1 C2 N2 112.5(5) . .
N1 C2 H2A 123.7 . .
N2 C2 H2A 123.7 . .
C19 C21 N6 106.8(5) . .
C19 C21 H21A 126.6 . .
N6 C21 H21A 126.6 . .
C48 C47 C46 121.0(6) . .
C48 C47 H47A 119.5 . .
C46 C47 H47A 119.5 . .
C43 C48 C47 121.9(6) . .
C43 C48 H48A 119.0 . .
C47 C48 H48A 119.0 . .

loop_
_geom_bond_atom_site_label_1
_geom_bond_atom_site_label_2
_geom_bond_distance
_geom_bond_site_symmetry_2
Zn1 O5 1.961(3) .
Zn1 O1 1.974(3) .
Zn1 N5 2.008(4) 2_666
Zn1 N3 2.014(4) 1_544
Zn2 O3 1.937(4) .
Zn2 O2 1.990(3) 1_565
Zn2 N1 1.996(4) .
Zn2 O1W 2.169(4) .
N4 C11 1.342(6) .
N4 C10 1.384(6) .
N4 C13 1.435(6) .
O1 C35 1.252(5) .
C35 O2 1.250(5) .
C35 C39 1.489(6) .
O5 C42 1.279(6) .
N5 C20 1.303(6) .
N5 C19 1.374(6) .
N5 Zn1 2.008(4) 2_666
O2 Zn2 1.991(3) 1_545
O6 C42 1.242(6) .
N3 C11 1.311(6) .
N3 C12 1.388(6) .
N3 Zn1 2.014(4) 1_566
N6 C20 1.339(6) .
N6 C21 1.376(7) .
N6 C22 1.442(6) .
N7 C7 1.422(6) .
N7 C25 1.423(6) .
N7 C16 1.425(6) .
O3 C28 1.276(7) .
C16 C15 1.372(7) .
C16 C17 1.395(6) .
O1W H40B 0.9001 .
O1W H40C 0.9000 .
C25 C24 1.385(7) .
C25 C26 1.388(7) .
C37 C38 1.379(6) .
C37 C36 1.392(6) .
C37 H37A 0.9300 .
C41 C40 1.367(6) .
C41 C36 1.406(7) .
C41 H41A 0.9300 .
C40 C39 1.400(6) .
C40 H40A 0.9300 .
C11 H11A 0.9300 .
C42 C43 1.490(6) .
C36 C32 1.475(6) .
C15 C14 1.391(7) .
C15 H15A 0.9300 .
C38 C39 1.387(6) .
C38 H38A 0.9300 .
N2 C2 1.322(7) .
N2 C3 1.377(7) .
N2 C4 1.434(6) .
C22 C27 1.366(7) .
C22 C23 1.389(7) .
N1 C2 1.316(6) .
N1 C1 1.358(7) .
C20 H20A 0.9300 .
C14 C13 1.374(6) .
C14 H14A 0.9300 .
C13 C18 1.373(7) .
C34 C33 1.372(7) .
C34 C29 1.374(7) .
C34 H34A 0.9300 .
C32 C33 1.401(7) .
C32 C31 1.398(7) .
C9 C4 1.367(7) .
C9 C8 1.371(7) .
C9 H9A 0.9300 .
C30 C29 1.393(7) .
C30 C31 1.396(7) .
C30 H30A 0.9300 .
C18 C17 1.379(7) .
C18 H18A 0.9300 .
C7 C6 1.377(7) .
C7 C8 1.385(7) .
C43 C48 1.364(8) .
C43 C44 1.376(7) .
C28 O4 1.222(7) .
C28 C29 1.493(7) .
C24 C23 1.386(7) .
C24 H24A 0.9300 .
C31 H31A 0.9300 .
C46 C45 1.362(7) .
C46 C47 1.396(8) .
C46 C46 1.487(9) 2_855
C4 C5 1.386(7) .
C6 C5 1.380(7) .
C6 H6A 0.9300 .
C17 H17A 0.9300 .
C45 C44 1.390(7) .
C45 H45A 0.9300 .
C33 H33A 0.9300 .
C12 C10 1.341(7) .
C12 H12A 0.9300 .
C10 H10A 0.9300 .
C23 H23A 0.9300 .
C44 H44A 0.9300 .
C27 C26 1.383(7) .
C27 H27A 0.9300 .
C26 H26A 0.9300 .
C8 H8A 0.9300 .
C3 C1 1.361(8) .
C3 H3A 0.9300 .
C19 C21 1.327(8) .
C19 H19A 0.9300 .
C5 H5A 0.9300 .
C1 H1A 0.9300 .
C2 H2A 0.9300 .
C21 H21A 0.9300 .
C47 C48 1.381(8) .
C47 H47A 0.9300 .
C48 H48A 0.9300 .

loop_
_platon_squeeze_void_nr
_platon_squeeze_void_average_x
_platon_squeeze_void_average_y
_platon_squeeze_void_average_z
_platon_squeeze_void_volume
_platon_squeeze_void_count_electrons
1 -0.024 -0.025 0.500 447.7 40.4
